data_4349970
loop_
_publ_author_name
'Zhang, Xiaofeng'
'Zhang, Zilong'
'Xiang, Shiqun'
'Zhu, Yingzu'
'Chen, Changneng'
'Huang, Deguang'

_publ_section_title
;
 Base induced C--CN bond cleavage at room temperature: a convenient method
 for the activation of acetonitrile
;
_journal_issue 5
_journal_name_full 'Inorganic Chemistry Frontiers'
_journal_page_first 1135
_journal_paper_doi 10.1039/C8QI01258J
_journal_volume 6
_journal_year 2019
_chemical_formula_moiety 'C30 H21 N2 O2, C8 H20 N'
_chemical_formula_sum 'C38 H41 N3 O2'
_chemical_formula_weight 571.74
_chemical_name_common '[CN(Ph)CC(Ph)-OH...O-C(Ph)C(Ph)CN](Et4N)'
_space_group_IT_number 61
_space_group_name_Hall '-P 2ac 2ab'
_space_group_name_H-M_alt 'P b c a'
_symmetry_cell_setting orthorhombic
_symmetry_space_group_name_Hall '-P 2ac 2ab'
_symmetry_space_group_name_H-M 'P b c a'
_atom_sites_solution_hydrogens geom
_atom_sites_solution_primary direct
_atom_sites_solution_secondary difmap
_audit_creation_method SHELXL-97
_audit_update_record
;
2017-12-08 deposited with the CCDC.	2019-02-22 downloaded from the CCDC.
;
_cell_angle_alpha 90.00
_cell_angle_beta 90.00
_cell_angle_gamma 90.00
_cell_formula_units_Z 4
_cell_length_a 15.6043(3)
_cell_length_b 12.4174(3)
_cell_length_c 16.1889(3)
_cell_measurement_reflns_used 3751
_cell_measurement_temperature 100(2)
_cell_measurement_theta_max 72.9860
_cell_measurement_theta_min 5.3010
_cell_volume 3136.84(11)
_computing_cell_refinement 'CrysAlisPro, Agilent Technologies'
_computing_data_collection 'CrysAlisPro, Agilent Technologies'
_computing_data_reduction 'CrysAlisPro, Agilent Technologies'
_computing_molecular_graphics 'Bruker SHELXTL'
_computing_publication_material 'Bruker SHELXTL'
_computing_structure_refinement 'SHELXL-97 (Sheldrick, 1997)'
_computing_structure_solution 'SHELXS-97 (Sheldrick, 1990)'
_diffrn_ambient_temperature 100(2)
_diffrn_detector_area_resol_mean 10.5594
_diffrn_measured_fraction_theta_full 0.997
_diffrn_measured_fraction_theta_max 0.997
_diffrn_measurement_device_type 'SuperNova, Dual, Cu at zero, Atlas'
_diffrn_measurement_method '\w scans'
_diffrn_radiation_monochromator Mirror
_diffrn_radiation_source 'SuperNova (Cu) X-ray Source'
_diffrn_radiation_type CuK\a
_diffrn_radiation_wavelength 1.54184
_diffrn_reflns_av_R_equivalents 0.0253
_diffrn_reflns_av_sigmaI/netI 0.0262
_diffrn_reflns_limit_h_max 18
_diffrn_reflns_limit_h_min -16
_diffrn_reflns_limit_k_max 11
_diffrn_reflns_limit_k_min -15
_diffrn_reflns_limit_l_max 10
_diffrn_reflns_limit_l_min -19
_diffrn_reflns_number 7206
_diffrn_reflns_theta_full 69.98
_diffrn_reflns_theta_max 69.98
_diffrn_reflns_theta_min 5.31
_exptl_absorpt_coefficient_mu 0.583
_exptl_absorpt_correction_T_max 0.9603
_exptl_absorpt_correction_T_min 0.8923
_exptl_absorpt_correction_type multi-scan
_exptl_absorpt_process_details
; 
CrysAlisPro, Agilent Technologies,Version 1.171.36.28 
Empirical absorption correction using spherical harmonics, 
implemented in SCALE3 ABSPACK scaling algorithm. 
;
_exptl_crystal_colour colourless
_exptl_crystal_density_diffrn 1.211
_exptl_crystal_density_method 'not measured'
_exptl_crystal_description column
_exptl_crystal_F_000 1224
_exptl_crystal_size_max 0.20
_exptl_crystal_size_mid 0.10
_exptl_crystal_size_min 0.07
_refine_diff_density_max 0.267
_refine_diff_density_min -0.355
_refine_diff_density_rms 0.042
_refine_ls_extinction_method none
_refine_ls_goodness_of_fit_ref 1.064
_refine_ls_hydrogen_treatment mixed
_refine_ls_matrix_type full
_refine_ls_number_parameters 214
_refine_ls_number_reflns 2962
_refine_ls_number_restraints 0
_refine_ls_restrained_S_all 1.064
_refine_ls_R_factor_all 0.0473
_refine_ls_R_factor_gt 0.0411
_refine_ls_shift/su_max 0.000
_refine_ls_shift/su_mean 0.000
_refine_ls_structure_factor_coef Fsqd
_refine_ls_weighting_details 'calc w=1/[\s^2^(Fo^2^)+(0.0594P)^2^+0.8887P] where P=(Fo^2^+2Fc^2^)/3'
_refine_ls_weighting_scheme calc
_refine_ls_wR_factor_gt 0.1098
_refine_ls_wR_factor_ref 0.1146
_reflns_number_gt 2581
_reflns_number_total 2962
_reflns_threshold_expression >2sigma(I)
_cod_data_source_file c8qi01258j2.cif
_cod_data_source_block Complex16
_cod_original_cell_volume 3136.83(11)
_cod_database_code 4349970

loop_
_symmetry_equiv_pos_as_xyz
'x, y, z'
'-x+1/2, -y, z+1/2'
'x+1/2, -y+1/2, -z'
'-x, y+1/2, -z+1/2'
'-x, -y, -z'
'x-1/2, y, -z-1/2'
'-x-1/2, y-1/2, z'
'x, -y-1/2, z-1/2'

loop_
_atom_site_label
_atom_site_type_symbol
_atom_site_fract_x
_atom_site_fract_y
_atom_site_fract_z
_atom_site_U_iso_or_equiv
_atom_site_adp_type
_atom_site_occupancy
_atom_site_symmetry_multiplicity
_atom_site_calc_flag
_atom_site_refinement_flags
_atom_site_disorder_assembly
_atom_site_disorder_group
O1 O 0.03160(6) 0.04845(7) 0.44240(5) 0.0234(2) Uani 1 1 d . . .
H1 H 0.0000 0.0000 0.5000 0.028 Uiso 1 2 d S . .
N1 N 0.30375(7) 0.05148(11) 0.31410(8) 0.0302(3) Uani 1 1 d . . .
C1 C 0.16041(8) -0.04816(11) 0.55192(8) 0.0227(3) Uani 1 1 d . . .
H1A H 0.1343 0.0118 0.5783 0.027 Uiso 1 1 calc R . .
C2 C 0.20172(8) -0.12566(13) 0.59883(8) 0.0270(3) Uani 1 1 d . . .
H2A H 0.2041 -0.1183 0.6572 0.032 Uiso 1 1 calc R . .
C3 C 0.23949(8) -0.21373(12) 0.56112(9) 0.0278(3) Uani 1 1 d . . .
H3A H 0.2677 -0.2668 0.5935 0.033 Uiso 1 1 calc R . .
C4 C 0.23603(9) -0.22419(12) 0.47576(9) 0.0277(3) Uani 1 1 d . . .
H4A H 0.2618 -0.2846 0.4496 0.033 Uiso 1 1 calc R . .
C5 C 0.19492(8) -0.14633(11) 0.42857(8) 0.0231(3) Uani 1 1 d . . .
H5A H 0.1928 -0.1538 0.3702 0.028 Uiso 1 1 calc R . .
C6 C 0.15687(7) -0.05771(10) 0.46593(8) 0.0181(3) Uani 1 1 d . . .
C7 C 0.10839(8) 0.02464(10) 0.41738(7) 0.0186(3) Uani 1 1 d . . .
C8 C 0.14369(8) 0.07550(10) 0.34977(7) 0.0189(3) Uani 1 1 d . . .
C9 C 0.23216(8) 0.05897(11) 0.33102(8) 0.0215(3) Uani 1 1 d . . .
C10 C 0.09874(8) 0.15994(10) 0.30126(7) 0.0196(3) Uani 1 1 d . . .
C11 C 0.14380(9) 0.24832(11) 0.27070(8) 0.0245(3) Uani 1 1 d . . .
H11A H 0.2039 0.2527 0.2797 0.029 Uiso 1 1 calc R . .
C12 C 0.10300(10) 0.32984(12) 0.22751(8) 0.0287(3) Uani 1 1 d . . .
H12A H 0.1349 0.3901 0.2085 0.034 Uiso 1 1 calc R . .
C13 C 0.01554(10) 0.32369(12) 0.21191(9) 0.0298(3) Uani 1 1 d . . .
H13A H -0.0127 0.3792 0.1821 0.036 Uiso 1 1 calc R . .
C14 C -0.02991(9) 0.23520(12) 0.24064(8) 0.0283(3) Uani 1 1 d . . .
H14A H -0.0896 0.2299 0.2297 0.034 Uiso 1 1 calc R . .
C15 C 0.01052(8) 0.15441(11) 0.28505(8) 0.0234(3) Uani 1 1 d . . .
H15A H -0.0218 0.0948 0.3047 0.028 Uiso 1 1 calc R . .
N2 N 0.0000 0.0000 0.0000 0.0227(3) Uani 1 2 d S . .
C16 C -0.05631(18) -0.0881(2) 0.03205(17) 0.0258(6) Uani 0.50 1 d P A -1
H16A H -0.1158 -0.0775 0.0124 0.031 Uiso 0.50 1 calc PR A -1
H16B H -0.0566 -0.0874 0.0932 0.031 Uiso 0.50 1 calc PR A -1
C17 C -0.01850(15) -0.20425(14) -0.00203(12) 0.0528(5) Uani 0.50 1 d P A -1
H17A H -0.0545 -0.2631 0.0184 0.079 Uiso 0.50 1 calc PR A -1
H17B H 0.0403 -0.2141 0.0178 0.079 Uiso 0.50 1 calc PR A -1
H17C H -0.0189 -0.2044 -0.0626 0.079 Uiso 0.50 1 calc PR A -1
C18 C -0.00564(18) 0.0086(2) -0.09481(16) 0.0259(6) Uani 0.50 1 d P A -1
H18A H 0.0149 -0.0590 -0.1204 0.031 Uiso 0.50 1 calc PR A -1
H18B H 0.0312 0.0683 -0.1144 0.031 Uiso 0.50 1 calc PR A -1
C19 C -0.10198(13) 0.03012(16) -0.12109(13) 0.0500(5) Uani 0.50 1 d P A -1
H19A H -0.1056 0.0356 -0.1814 0.075 Uiso 0.50 1 calc PR A -1
H19B H -0.1218 0.0976 -0.0961 0.075 Uiso 0.50 1 calc PR A -1
H19C H -0.1381 -0.0295 -0.1020 0.075 Uiso 0.50 1 calc PR A -1
C16' C 0.03569(18) -0.1056(2) -0.03712(17) 0.0254(6) Uani 0.50 1 d P A -2
H16C H 0.0968 -0.1140 -0.0220 0.030 Uiso 0.50 1 calc PR A -2
H16D H 0.0315 -0.1034 -0.0981 0.030 Uiso 0.50 1 calc PR A -2
C17' C -0.01850(15) -0.20425(14) -0.00203(12) 0.0528(5) Uani 0.50 1 d P A -2
H17D H 0.0037 -0.2717 -0.0251 0.079 Uiso 0.50 1 calc PR A -2
H17E H -0.0788 -0.1957 -0.0178 0.079 Uiso 0.50 1 calc PR A -2
H17F H -0.0138 -0.2061 0.0583 0.079 Uiso 0.50 1 calc PR A -2
C18' C -0.09274(17) 0.0141(2) -0.02063(17) 0.0256(6) Uani 0.50 1 d P A -2
H18C H -0.1160 0.0778 0.0085 0.031 Uiso 0.50 1 calc PR A -2
H18D H -0.1256 -0.0501 -0.0027 0.031 Uiso 0.50 1 calc PR A -2
C19' C -0.10198(13) 0.03012(16) -0.12109(13) 0.0500(5) Uani 0.50 1 d P A -2
H19D H -0.1625 0.0396 -0.1354 0.075 Uiso 0.50 1 calc PR A -2
H19E H -0.0794 -0.0336 -0.1494 0.075 Uiso 0.50 1 calc PR A -2
H19F H -0.0695 0.0939 -0.1383 0.075 Uiso 0.50 1 calc PR A -2

loop_
_atom_site_aniso_label
_atom_site_aniso_U_11
_atom_site_aniso_U_22
_atom_site_aniso_U_33
_atom_site_aniso_U_23
_atom_site_aniso_U_13
_atom_site_aniso_U_12
O1 0.0203(4) 0.0262(5) 0.0237(5) 0.0049(4) 0.0060(4) 0.0036(4)
N1 0.0225(6) 0.0390(7) 0.0291(6) 0.0068(5) 0.0036(5) 0.0004(5)
C1 0.0203(6) 0.0296(7) 0.0182(6) -0.0026(5) 0.0011(5) -0.0005(5)
C2 0.0225(6) 0.0413(8) 0.0171(6) 0.0023(6) -0.0024(5) -0.0019(6)
C3 0.0245(6) 0.0309(7) 0.0280(7) 0.0090(6) -0.0051(5) 0.0003(5)
C4 0.0297(7) 0.0243(7) 0.0291(7) -0.0018(6) -0.0030(5) 0.0046(5)
C5 0.0255(6) 0.0250(7) 0.0187(6) -0.0020(5) -0.0017(5) 0.0004(5)
C6 0.0160(6) 0.0211(6) 0.0172(6) 0.0003(5) 0.0002(4) -0.0035(5)
C7 0.0187(6) 0.0196(6) 0.0173(6) -0.0035(5) 0.0003(5) -0.0018(5)
C8 0.0180(6) 0.0217(6) 0.0172(6) -0.0014(5) -0.0002(4) -0.0012(5)
C9 0.0227(7) 0.0260(6) 0.0160(6) 0.0029(5) -0.0009(5) -0.0010(5)
C10 0.0230(6) 0.0217(6) 0.0141(5) -0.0014(5) 0.0008(5) 0.0005(5)
C11 0.0270(6) 0.0281(7) 0.0185(6) 0.0008(5) -0.0022(5) -0.0055(5)
C12 0.0408(8) 0.0248(6) 0.0205(6) 0.0026(5) -0.0027(6) -0.0058(6)
C13 0.0413(8) 0.0252(7) 0.0228(6) 0.0028(6) -0.0050(6) 0.0072(6)
C14 0.0266(6) 0.0330(7) 0.0254(7) 0.0013(6) -0.0029(5) 0.0048(6)
C15 0.0232(6) 0.0247(6) 0.0222(6) 0.0018(5) 0.0003(5) -0.0003(5)
N2 0.0246(8) 0.0214(8) 0.0220(8) -0.0015(6) 0.0080(6) -0.0013(6)
C16 0.0290(13) 0.0220(13) 0.0264(13) 0.0036(11) 0.0089(11) -0.0040(11)
C17 0.0872(14) 0.0229(8) 0.0482(10) 0.0055(7) -0.0117(10) -0.0161(9)
C18 0.0323(14) 0.0256(13) 0.0197(13) -0.0004(11) 0.0082(10) -0.0004(11)
C19 0.0531(11) 0.0444(10) 0.0525(11) 0.0020(9) -0.0242(9) -0.0024(8)
C16' 0.0310(14) 0.0199(13) 0.0253(13) -0.0017(11) 0.0077(11) 0.0032(11)
C17' 0.0872(14) 0.0229(8) 0.0482(10) 0.0055(7) -0.0117(10) -0.0161(9)
C18' 0.0232(13) 0.0239(13) 0.0299(14) 0.0006(11) 0.0051(11) 0.0009(10)
C19' 0.0531(11) 0.0444(10) 0.0525(11) 0.0020(9) -0.0242(9) -0.0024(8)

loop_
_atom_type_symbol
_atom_type_description
_atom_type_scat_dispersion_real
_atom_type_scat_dispersion_imag
_atom_type_scat_source
C C 0.0181 0.0091 'International Tables Vol C Tables 4.2.6.8 and 6.1.1.4'
H H 0.0000 0.0000 'International Tables Vol C Tables 4.2.6.8 and 6.1.1.4'
N N 0.0311 0.0180 'International Tables Vol C Tables 4.2.6.8 and 6.1.1.4'
O O 0.0492 0.0322 'International Tables Vol C Tables 4.2.6.8 and 6.1.1.4'

loop_
_geom_angle_atom_site_label_1
_geom_angle_atom_site_label_2
_geom_angle_atom_site_label_3
_geom_angle
_geom_angle_site_symmetry_1
_geom_angle_site_symmetry_3
C7 O1 H1 120.08(9) . .
C2 C1 C6 120.35(12) . .
C2 C1 H1A 119.8 . .
C6 C1 H1A 119.8 . .
C3 C2 C1 120.35(12) . .
C3 C2 H2A 119.8 . .
C1 C2 H2A 119.8 . .
C2 C3 C4 119.74(13) . .
C2 C3 H3A 120.1 . .
C4 C3 H3A 120.1 . .
C3 C4 C5 119.99(13) . .
C3 C4 H4A 120.0 . .
C5 C4 H4A 120.0 . .
C6 C5 C4 120.62(12) . .
C6 C5 H5A 119.7 . .
C4 C5 H5A 119.7 . .
C5 C6 C1 118.94(12) . .
C5 C6 C7 121.95(11) . .
C1 C6 C7 119.04(11) . .
O1 C7 C8 120.79(11) . .
O1 C7 C6 117.28(11) . .
C8 C7 C6 121.91(11) . .
C7 C8 C9 119.28(11) . .
C7 C8 C10 123.66(11) . .
C9 C8 C10 116.45(11) . .
N1 C9 C8 176.10(15) . .
C11 C10 C15 117.84(12) . .
C11 C10 C8 120.32(11) . .
C15 C10 C8 121.83(11) . .
C12 C11 C10 121.50(12) . .
C12 C11 H11A 119.2 . .
C10 C11 H11A 119.2 . .
C11 C12 C13 120.18(13) . .
C11 C12 H12A 119.9 . .
C13 C12 H12A 119.9 . .
C14 C13 C12 118.97(13) . .
C14 C13 H13A 120.5 . .
C12 C13 H13A 120.5 . .
C15 C14 C13 120.94(13) . .
C15 C14 H14A 119.5 . .
C13 C14 H14A 119.5 . .
C14 C15 C10 120.54(12) . .
C14 C15 H15A 119.7 . .
C10 C15 H15A 119.7 . .
C18' N2 C18' 180.0(2) . 5
C18' N2 C16 113.93(15) . 5
C18' N2 C16 66.07(15) 5 5
C18' N2 C16 66.07(15) . .
C18' N2 C16 113.93(15) 5 .
C16 N2 C16 180.0(3) 5 .
C18' N2 C18 73.39(15) . .
C18' N2 C18 106.61(15) 5 .
C16 N2 C18 68.74(15) 5 .
C16 N2 C18 111.26(15) . .
C18' N2 C18 106.61(15) . 5
C18' N2 C18 73.39(15) 5 5
C16 N2 C18 111.26(15) 5 5
C16 N2 C18 68.74(15) . 5
C18 N2 C18 180.000(18) . 5
C18' N2 C16' 111.16(15) . .
C18' N2 C16' 68.84(15) 5 .
C16 N2 C16' 105.87(14) 5 .
C16 N2 C16' 74.13(14) . .
C18 N2 C16' 72.08(15) . .
C18 N2 C16' 107.92(15) 5 .
C18' N2 C16' 68.84(15) . 5
C18' N2 C16' 111.16(15) 5 5
C16 N2 C16' 74.13(14) 5 5
C16 N2 C16' 105.87(14) . 5
C18 N2 C16' 107.92(15) . 5
C18 N2 C16' 72.08(15) 5 5
C16' N2 C16' 180.0(3) . 5
N2 C16 C17 108.21(17) . .
N2 C16 H16A 110.1 . .
C17 C16 H16A 110.1 . .
N2 C16 H16B 110.1 . .
C17 C16 H16B 110.1 . .
H16A C16 H16B 108.4 . .
C16 C17 H17A 109.5 . .
C16 C17 H17B 109.5 . .
H17A C17 H17B 109.5 . .
C16 C17 H17C 109.5 . .
H17A C17 H17C 109.5 . .
H17B C17 H17C 109.5 . .
N2 C18 C19 109.46(17) . .
N2 C18 H18A 109.8 . .
C19 C18 H18A 109.8 . .
N2 C18 H18B 109.8 . .
C19 C18 H18B 109.8 . .
H18A C18 H18B 108.2 . .
C18 C19 H19A 109.5 . .
C18 C19 H19B 109.5 . .
H19A C19 H19B 109.5 . .
C18 C19 H19C 109.5 . .
H19A C19 H19C 109.5 . .
H19B C19 H19C 109.5 . .
N2 C16' H16C 109.9 . .
N2 C16' H16D 109.9 . .
H16C C16' H16D 108.3 . .
N2 C18' H18C 110.0 . .
N2 C18' H18D 110.0 . .
H18C C18' H18D 108.3 . .

loop_
_geom_bond_atom_site_label_1
_geom_bond_atom_site_label_2
_geom_bond_distance
_geom_bond_site_symmetry_2
O1 C7 1.2990(15) .
O1 H1 1.2144(9) .
N1 C9 1.1540(17) .
C1 C2 1.385(2) .
C1 C6 1.3981(17) .
C1 H1A 0.9500 .
C2 C3 1.384(2) .
C2 H2A 0.9500 .
C3 C4 1.389(2) .
C3 H3A 0.9500 .
C4 C5 1.3892(19) .
C4 H4A 0.9500 .
C5 C6 1.3889(18) .
C5 H5A 0.9500 .
C6 C7 1.4953(17) .
C7 C8 1.3784(18) .
C8 C9 1.4283(17) .
C8 C10 1.4860(17) .
C10 C11 1.3941(18) .
C10 C15 1.4030(18) .
C11 C12 1.3853(19) .
C11 H11A 0.9500 .
C12 C13 1.390(2) .
C12 H12A 0.9500 .
C13 C14 1.388(2) .
C13 H13A 0.9500 .
C14 C15 1.3861(19) .
C14 H14A 0.9500 .
C15 H15A 0.9500 .
N2 C18' 1.495(3) .
N2 C18' 1.495(3) 5
N2 C16 1.496(3) 5
N2 C16 1.496(3) .
N2 C18 1.541(3) .
N2 C18 1.541(3) 5
N2 C16' 1.546(3) .
N2 C16' 1.546(3) 5
C16 C17 1.653(3) .
C16 H16A 0.9900 .
C16 H16B 0.9900 .
C17 H17A 0.9800 .
C17 H17B 0.9800 .
C17 H17C 0.9800 .
C18 C19 1.585(3) .
C18 H18A 0.9900 .
C18 H18B 0.9900 .
C19 H19A 0.9800 .
C19 H19B 0.9800 .
C19 H19C 0.9800 .
C16' H16C 0.9900 .
C16' H16D 0.9900 .
C18' H18C 0.9900 .
C18' H18D 0.9900 .

loop_
_geom_torsion_atom_site_label_1
_geom_torsion_atom_site_label_2
_geom_torsion_atom_site_label_3
_geom_torsion_atom_site_label_4
_geom_torsion
_geom_torsion_site_symmetry_1
C6 C1 C2 C3 -0.4(2) .
C1 C2 C3 C4 0.1(2) .
C2 C3 C4 C5 0.1(2) .
C3 C4 C5 C6 -0.1(2) .
C4 C5 C6 C1 -0.14(19) .
C4 C5 C6 C7 -176.90(12) .
C2 C1 C6 C5 0.39(18) .
C2 C1 C6 C7 177.25(11) .
C5 C6 C7 O1 128.35(13) .
C1 C6 C7 O1 -48.41(16) .
C5 C6 C7 C8 -53.02(17) .
C1 C6 C7 C8 130.23(13) .
O1 C7 C8 C9 171.08(11) .
C6 C7 C8 C9 -7.51(18) .
O1 C7 C8 C10 0.38(19) .
C6 C7 C8 C10 -178.21(11) .
C7 C8 C9 N1 -148(2) .
C10 C8 C9 N1 23(2) .
C7 C8 C10 C11 141.73(13) .
C9 C8 C10 C11 -29.21(17) .
C7 C8 C10 C15 -37.86(18) .
C9 C8 C10 C15 151.21(12) .
C15 C10 C11 C12 1.63(18) .
C8 C10 C11 C12 -177.97(12) .
C10 C11 C12 C13 -1.6(2) .
C11 C12 C13 C14 0.3(2) .
C12 C13 C14 C15 0.7(2) .
C13 C14 C15 C10 -0.6(2) .
C11 C10 C15 C14 -0.55(19) .
C8 C10 C15 C14 179.05(12) .
C18' N2 C16 C17 125.1(2) .
C18' N2 C16 C17 -54.9(2) 5
C16 N2 C16 C17 -74.94(17) 5
C18 N2 C16 C17 65.7(2) .
C18 N2 C16 C17 -114.3(2) 5
C16' N2 C16 C17 2.66(18) .
C16' N2 C16 C17 -177.34(18) 5
C18' N2 C18 C19 3.06(18) .
C18' N2 C18 C19 -176.94(18) 5
C16 N2 C18 C19 -121.7(2) 5
C16 N2 C18 C19 58.3(2) .
C18 N2 C18 C19 67(16) 5
C16' N2 C18 C19 122.6(2) .
C16' N2 C18 C19 -57.4(2) 5
